data_4316257
loop_
_publ_author_name
'Florian Blasberg'
'Jan W. Bats'
'Michael Bolte'
'Hans-Wolfram Lerner'
'Matthias Wagner'

_publ_contact_author
;
      Dr. Michael Bolte
      Institut f\"ur Anorganische Chemie
      J. W. Goethe-Universit\"at
      Max-von-Laue-Str. 7
      60438 Frankfurt/Main
      Germany
;
_publ_contact_author_email bolte@chemie.uni-frankfurt.de
_publ_contact_author_fax '49 69 798 29239'
_publ_contact_author_phone '49 69 798 29136'
_publ_section_title
;
 Para-Quinone-Containing Bis(pyrazol-1-yl)methane Ligands: Coordination
 Behavior Toward CoII and a C-H Activation Reaction with CeIV
;
_journal_name_full 'Inorganic Chemistry'
_journal_page_first 7435
_journal_page_last 7445
_journal_paper_doi 10.1021/ic100754k
_journal_volume 49
_journal_year 2010
_chemical_formula_moiety 'C26 H30 O2'
_chemical_formula_sum 'C26 H30 O2'
_chemical_formula_weight 374.50
_chemical_name_systematic
; 
 ? 
;
_space_group_IT_number 14
_symmetry_cell_setting monoclinic
_symmetry_space_group_name_Hall '-P 2yn'
_symmetry_space_group_name_H-M 'P 1 21/n 1'
_atom_sites_solution_hydrogens geom
_atom_sites_solution_primary direct
_atom_sites_solution_secondary difmap
_audit_creation_method SHELXL-97
_cell_angle_alpha 90.00
_cell_angle_beta 101.009(13)
_cell_angle_gamma 90.00
_cell_formula_units_Z 4
_cell_length_a 9.6805(15)
_cell_length_b 18.731(3)
_cell_length_c 11.942(2)
_cell_measurement_reflns_used 145
_cell_measurement_temperature 164(2)
_cell_measurement_theta_max 23
_cell_measurement_theta_min 3
_cell_volume 2125.5(6)
_computing_cell_refinement 'SMART (Siemens, 1995)'
_computing_data_collection 'SMART (Siemens, 1995)'
_computing_data_reduction 'SAINT (Siemens, 1995)'
_computing_publication_material 'SHELXL-97 (Sheldrick, 1997)'
_computing_structure_refinement 'SHELXL-97 (Sheldrick, 1997)'
_computing_structure_solution 'SHELXS-97 (Sheldrick, 1997)'
_diffrn_ambient_temperature 164(2)
_diffrn_measured_fraction_theta_full 0.990
_diffrn_measured_fraction_theta_max 0.954
_diffrn_measurement_device_type SIEMENS_SMART_CCD
_diffrn_measurement_method \w
_diffrn_radiation_monochromator graphite
_diffrn_radiation_source 'normal-focus sealed tube'
_diffrn_radiation_type MoK\a
_diffrn_radiation_wavelength 0.71073
_diffrn_reflns_av_R_equivalents 0.0809
_diffrn_reflns_av_sigmaI/netI 0.0807
_diffrn_reflns_limit_h_max 12
_diffrn_reflns_limit_h_min -12
_diffrn_reflns_limit_k_max 24
_diffrn_reflns_limit_k_min -24
_diffrn_reflns_limit_l_max 15
_diffrn_reflns_limit_l_min -14
_diffrn_reflns_number 30201
_diffrn_reflns_theta_full 27.30
_diffrn_reflns_theta_max 28.00
_diffrn_reflns_theta_min 2.05
_diffrn_standards_decay_% 0.0
_diffrn_standards_interval_time 1600
_diffrn_standards_number 266
_exptl_absorpt_coefficient_mu 0.072
_exptl_absorpt_correction_T_max 1.000
_exptl_absorpt_correction_T_min 0.895
_exptl_absorpt_correction_type multi-scan
_exptl_absorpt_process_details 'SADABS (Sheldrick, 2000)'
_exptl_crystal_colour colorless
_exptl_crystal_density_diffrn 1.170
_exptl_crystal_density_method 'not measured'
_exptl_crystal_description block
_exptl_crystal_F_000 808
_exptl_crystal_size_max 0.40
_exptl_crystal_size_mid 0.23
_exptl_crystal_size_min 0.16
_refine_diff_density_max 0.249
_refine_diff_density_min -0.227
_refine_diff_density_rms 0.043
_refine_ls_extinction_coef 0.0029(9)
_refine_ls_extinction_expression Fc^*^=kFc[1+0.001xFc^2^\l^3^/sin(2\q)]^-1/4^
_refine_ls_extinction_method SHELXL
_refine_ls_goodness_of_fit_ref 1.016
_refine_ls_hydrogen_treatment constr
_refine_ls_matrix_type full
_refine_ls_number_parameters 261
_refine_ls_number_reflns 4908
_refine_ls_number_restraints 0
_refine_ls_restrained_S_all 1.016
_refine_ls_R_factor_all 0.1443
_refine_ls_R_factor_gt 0.0700
_refine_ls_shift/su_max 0.001
_refine_ls_shift/su_mean 0.000
_refine_ls_structure_factor_coef Fsqd
_refine_ls_weighting_details 'calc w=1/[\s^2^(Fo^2^)+(0.05P)^2^+0.9P] where P=(Fo^2^+2Fc^2^)/3'
_refine_ls_weighting_scheme calc
_refine_ls_wR_factor_gt 0.1213
_refine_ls_wR_factor_ref 0.1472
_reflns_number_gt 2773
_reflns_number_total 4908
_reflns_threshold_expression I>2sigma(I)
_cod_data_source_file ic100754k_si_002_09.cif
_cod_data_source_block M7
_cod_original_cell_volume 2125.6(6)
_cod_original_sg_symbol_H-M 'P 21/n'
_cod_database_code 4316257

loop_
_symmetry_equiv_pos_as_xyz
'x, y, z'
'-x+1/2, y+1/2, -z+1/2'
'-x, -y, -z'
'x-1/2, -y-1/2, z-1/2'

loop_
_atom_site_label
_atom_site_type_symbol
_atom_site_fract_x
_atom_site_fract_y
_atom_site_fract_z
_atom_site_U_iso_or_equiv
_atom_site_adp_type
_atom_site_occupancy
_atom_site_symmetry_multiplicity
_atom_site_calc_flag
_atom_site_refinement_flags
_atom_site_disorder_assembly
_atom_site_disorder_group
O2 O 0.42375(18) 0.19174(9) 0.55501(13) 0.0461(5) Uani 1 1 d . . .
O1 O 0.00279(17) 0.09517(9) 0.20887(14) 0.0424(4) Uani 1 1 d . . .
C16 C 0.5596(2) 0.16870(12) 0.14700(18) 0.0300(5) Uani 1 1 d . . .
H16A H 0.5407 0.2180 0.1332 0.036 Uiso 1 1 calc R . .
C11 C 0.5411(2) 0.13957(11) 0.25025(18) 0.0269(5) Uani 1 1 d . . .
C15 C 0.6050(2) 0.12791(12) 0.06289(19) 0.0333(5) Uani 1 1 d . . .
C1 C 0.4914(2) 0.18497(11) 0.34246(17) 0.0275(5) Uani 1 1 d . . .
H1A H 0.5576 0.1738 0.4154 0.033 Uiso 1 1 calc R . .
C3 C 0.2422(2) 0.13974(11) 0.27285(19) 0.0316(5) Uani 1 1 d . . .
H3A H 0.2604 0.1385 0.1975 0.038 Uiso 1 1 calc R . .
C2 C 0.3465(2) 0.16310(11) 0.36135(18) 0.0283(5) Uani 1 1 d . . .
C12 C 0.5694(2) 0.06665(12) 0.27164(19) 0.0319(5) Uani 1 1 d . . .
C7 C 0.3165(2) 0.16573(11) 0.47131(19) 0.0338(5) Uani 1 1 d . . .
C19 C 0.5040(2) 0.26533(11) 0.32493(17) 0.0289(5) Uani 1 1 d . . .
C17 C 0.5574(3) 0.03202(12) 0.3828(2) 0.0416(6) Uani 1 1 d . . .
H17A H 0.5888 -0.0177 0.3827 0.062 Uiso 1 1 calc R . .
H17B H 0.4592 0.0334 0.3925 0.062 Uiso 1 1 calc R . .
H17C H 0.6165 0.0578 0.4458 0.062 Uiso 1 1 calc R . .
C13 C 0.6121(3) 0.02653(12) 0.1866(2) 0.0400(6) Uani 1 1 d . . .
H13A H 0.6298 -0.0230 0.1992 0.048 Uiso 1 1 calc R . .
C5 C 0.0839(2) 0.11767(11) 0.4035(2) 0.0356(6) Uani 1 1 d . . .
C23 C 0.3984(3) 0.37854(12) 0.2518(2) 0.0398(6) Uani 1 1 d . . .
C18 C 0.6292(3) 0.16135(14) -0.0473(2) 0.0480(7) Uani 1 1 d . . .
H18A H 0.7305 0.1638 -0.0467 0.072 Uiso 1 1 calc R . .
H18B H 0.5893 0.2096 -0.0545 0.072 Uiso 1 1 calc R . .
H18C H 0.5835 0.1322 -0.1121 0.072 Uiso 1 1 calc R . .
C20 C 0.6321(2) 0.29996(12) 0.36575(19) 0.0358(6) Uani 1 1 d . . .
C14 C 0.6296(2) 0.05607(13) 0.0843(2) 0.0401(6) Uani 1 1 d . . .
H14A H 0.6589 0.0268 0.0282 0.048 Uiso 1 1 calc R . .
C6 C 0.1873(3) 0.14210(12) 0.4912(2) 0.0375(6) Uani 1 1 d . . .
H6A H 0.1697 0.1427 0.5667 0.045 Uiso 1 1 calc R . .
C4 C 0.1114(2) 0.11813(11) 0.2924(2) 0.0333(5) Uani 1 1 d . . .
C24 C 0.3901(2) 0.30511(12) 0.26924(18) 0.0330(5) Uani 1 1 d . . .
H24A H 0.3034 0.2814 0.2421 0.040 Uiso 1 1 calc R . .
C21 C 0.6398(3) 0.37306(13) 0.3470(2) 0.0448(7) Uani 1 1 d . . .
H21A H 0.7262 0.3971 0.3739 0.054 Uiso 1 1 calc R . .
C22 C 0.5269(3) 0.41171(13) 0.2908(2) 0.0455(7) Uani 1 1 d . . .
H22A H 0.5368 0.4614 0.2785 0.055 Uiso 1 1 calc R . .
C26 C 0.2715(3) 0.42058(14) 0.1951(2) 0.0565(8) Uani 1 1 d . . .
H26A H 0.2041 0.3885 0.1482 0.085 Uiso 1 1 calc R . .
H26B H 0.3008 0.4576 0.1466 0.085 Uiso 1 1 calc R . .
H26C H 0.2272 0.4429 0.2535 0.085 Uiso 1 1 calc R . .
C9 C -0.0547(3) 0.08952(14) 0.4248(2) 0.0509(7) Uani 1 1 d . . .
H9A H -0.0564 0.0374 0.4175 0.076 Uiso 1 1 calc R . .
H9B H -0.1318 0.1100 0.3688 0.076 Uiso 1 1 calc R . .
H9C H -0.0662 0.1028 0.5018 0.076 Uiso 1 1 calc R . .
C8 C 0.0227(3) 0.09697(15) 0.0942(2) 0.0503(7) Uani 1 1 d . . .
H8A H 0.0427 0.1460 0.0737 0.075 Uiso 1 1 calc R . .
H8B H -0.0629 0.0801 0.0436 0.075 Uiso 1 1 calc R . .
H8C H 0.1019 0.0661 0.0861 0.075 Uiso 1 1 calc R . .
C10 C 0.3930(3) 0.20557(15) 0.6643(2) 0.0537(7) Uani 1 1 d . . .
H10A H 0.3118 0.2377 0.6568 0.080 Uiso 1 1 calc R . .
H10B H 0.4747 0.2280 0.7127 0.080 Uiso 1 1 calc R . .
H10C H 0.3713 0.1606 0.6992 0.080 Uiso 1 1 calc R . .
C25 C 0.7591(3) 0.26084(14) 0.4291(2) 0.0532(7) Uani 1 1 d . . .
H25A H 0.8363 0.2947 0.4526 0.080 Uiso 1 1 calc R . .
H25B H 0.7880 0.2245 0.3792 0.080 Uiso 1 1 calc R . .
H25C H 0.7356 0.2378 0.4968 0.080 Uiso 1 1 calc R . .

loop_
_atom_site_aniso_label
_atom_site_aniso_U_11
_atom_site_aniso_U_22
_atom_site_aniso_U_33
_atom_site_aniso_U_23
_atom_site_aniso_U_13
_atom_site_aniso_U_12
O2 0.0493(11) 0.0609(11) 0.0301(9) -0.0087(8) 0.0122(8) -0.0059(9)
O1 0.0408(10) 0.0430(10) 0.0443(10) -0.0001(8) 0.0106(8) -0.0092(8)
C16 0.0289(12) 0.0294(12) 0.0319(12) -0.0004(9) 0.0065(10) 0.0003(9)
C11 0.0241(12) 0.0251(11) 0.0321(12) -0.0027(9) 0.0068(9) 0.0007(9)
C15 0.0324(13) 0.0358(14) 0.0330(13) -0.0035(10) 0.0101(10) -0.0018(10)
C1 0.0328(12) 0.0263(12) 0.0239(11) 0.0013(9) 0.0066(9) 0.0003(9)
C3 0.0378(14) 0.0248(12) 0.0357(13) 0.0024(9) 0.0163(11) -0.0009(10)
C2 0.0360(13) 0.0204(11) 0.0309(12) 0.0027(9) 0.0123(10) 0.0027(9)
C12 0.0317(13) 0.0298(12) 0.0355(13) 0.0007(10) 0.0095(10) 0.0013(10)
C7 0.0405(14) 0.0283(12) 0.0354(13) -0.0002(10) 0.0141(11) 0.0034(10)
C19 0.0399(14) 0.0259(12) 0.0249(11) -0.0026(9) 0.0158(10) -0.0022(10)
C17 0.0516(16) 0.0296(13) 0.0458(15) 0.0083(11) 0.0153(12) 0.0062(11)
C13 0.0478(16) 0.0243(12) 0.0516(16) -0.0006(11) 0.0191(12) 0.0033(11)
C5 0.0398(14) 0.0264(12) 0.0461(15) 0.0048(10) 0.0219(12) 0.0025(10)
C23 0.0580(17) 0.0295(13) 0.0381(14) 0.0040(11) 0.0245(12) 0.0076(12)
C18 0.0597(18) 0.0542(16) 0.0344(14) -0.0010(12) 0.0198(12) 0.0081(13)
C20 0.0423(15) 0.0350(14) 0.0329(13) -0.0050(10) 0.0146(11) -0.0083(11)
C14 0.0434(15) 0.0360(14) 0.0453(15) -0.0121(11) 0.0199(12) -0.0006(11)
C6 0.0471(16) 0.0337(13) 0.0370(14) 0.0015(10) 0.0214(12) 0.0031(11)
C4 0.0361(14) 0.0214(12) 0.0427(14) 0.0006(10) 0.0082(11) -0.0015(10)
C24 0.0404(14) 0.0293(12) 0.0325(13) -0.0003(10) 0.0153(11) -0.0002(11)
C21 0.0539(17) 0.0378(15) 0.0469(15) -0.0077(12) 0.0204(13) -0.0172(13)
C22 0.072(2) 0.0246(13) 0.0468(15) -0.0008(11) 0.0294(14) -0.0063(13)
C26 0.075(2) 0.0395(16) 0.0615(18) 0.0150(13) 0.0279(15) 0.0160(14)
C9 0.0487(17) 0.0476(16) 0.0627(18) 0.0037(13) 0.0268(14) -0.0046(13)
C8 0.0473(17) 0.0602(18) 0.0422(16) -0.0002(13) 0.0053(13) -0.0108(13)
C10 0.0652(19) 0.0660(19) 0.0319(14) -0.0047(13) 0.0146(13) 0.0032(15)
C25 0.0417(16) 0.0565(18) 0.0581(18) 0.0048(14) 0.0010(13) -0.0134(13)

loop_
_atom_type_symbol
_atom_type_description
_atom_type_scat_dispersion_real
_atom_type_scat_dispersion_imag
_atom_type_scat_source
C C 0.0033 0.0016 'International Tables Vol C Tables 4.2.6.8 and 6.1.1.4'
H H 0.0000 0.0000 'International Tables Vol C Tables 4.2.6.8 and 6.1.1.4'
O O 0.0106 0.0060 'International Tables Vol C Tables 4.2.6.8 and 6.1.1.4'

loop_
_geom_angle_atom_site_label_1
_geom_angle_atom_site_label_2
_geom_angle_atom_site_label_3
_geom_angle
_geom_angle_site_symmetry_1
_geom_angle_site_symmetry_3
_geom_angle_publ_flag
C7 O2 C10 117.95(19) . . ?
C4 O1 C8 117.87(18) . . ?
C11 C16 C15 122.3(2) . . ?
C16 C11 C12 119.21(19) . . ?
C16 C11 C1 121.89(19) . . ?
C12 C11 C1 118.90(18) . . ?
C14 C15 C16 117.8(2) . . ?
C14 C15 C18 120.9(2) . . ?
C16 C15 C18 121.3(2) . . ?
C2 C1 C19 112.73(17) . . ?
C2 C1 C11 112.38(17) . . ?
C19 C1 C11 113.71(17) . . ?
C2 C3 C4 121.2(2) . . ?
C3 C2 C7 118.4(2) . . ?
C3 C2 C1 122.07(18) . . ?
C7 C2 C1 119.54(19) . . ?
C13 C12 C11 117.9(2) . . ?
C13 C12 C17 119.8(2) . . ?
C11 C12 C17 122.30(19) . . ?
O2 C7 C6 124.4(2) . . ?
O2 C7 C2 115.36(19) . . ?
C6 C7 C2 120.3(2) . . ?
C24 C19 C20 119.1(2) . . ?
C24 C19 C1 121.1(2) . . ?
C20 C19 C1 119.8(2) . . ?
C14 C13 C12 122.3(2) . . ?
C6 C5 C4 118.3(2) . . ?
C6 C5 C9 121.8(2) . . ?
C4 C5 C9 119.9(2) . . ?
C22 C23 C24 117.7(2) . . ?
C22 C23 C26 121.2(2) . . ?
C24 C23 C26 121.1(2) . . ?
C21 C20 C19 118.1(2) . . ?
C21 C20 C25 119.7(2) . . ?
C19 C20 C25 122.2(2) . . ?
C13 C14 C15 120.5(2) . . ?
C5 C6 C7 121.5(2) . . ?
O1 C4 C3 124.4(2) . . ?
O1 C4 C5 115.3(2) . . ?
C3 C4 C5 120.3(2) . . ?
C19 C24 C23 122.4(2) . . ?
C22 C21 C20 122.3(2) . . ?
C21 C22 C23 120.4(2) . . ?

loop_
_geom_bond_atom_site_label_1
_geom_bond_atom_site_label_2
_geom_bond_distance
_geom_bond_site_symmetry_2
_geom_bond_publ_flag
O2 C7 1.385(3) . ?
O2 C10 1.417(3) . ?
O1 C4 1.373(3) . ?
O1 C8 1.419(3) . ?
C16 C11 1.391(3) . ?
C16 C15 1.398(3) . ?
C11 C12 1.407(3) . ?
C11 C1 1.539(3) . ?
C15 C14 1.382(3) . ?
C15 C18 1.516(3) . ?
C1 C2 1.519(3) . ?
C1 C19 1.528(3) . ?
C3 C2 1.386(3) . ?
C3 C4 1.391(3) . ?
C2 C7 1.399(3) . ?
C12 C13 1.388(3) . ?
C12 C17 1.502(3) . ?
C7 C6 1.389(3) . ?
C19 C24 1.391(3) . ?
C19 C20 1.401(3) . ?
C13 C14 1.381(3) . ?
C5 C6 1.382(3) . ?
C5 C4 1.402(3) . ?
C5 C9 1.508(3) . ?
C23 C22 1.389(4) . ?
C23 C24 1.396(3) . ?
C23 C26 1.507(4) . ?
C20 C21 1.392(3) . ?
C20 C25 1.505(3) . ?
C21 C22 1.374(4) . ?

loop_
_geom_torsion_atom_site_label_1
_geom_torsion_atom_site_label_2
_geom_torsion_atom_site_label_3
_geom_torsion_atom_site_label_4
_geom_torsion
_geom_torsion_site_symmetry_1
_geom_torsion_site_symmetry_2
_geom_torsion_site_symmetry_3
_geom_torsion_site_symmetry_4
_geom_torsion_publ_flag
C15 C16 C11 C12 0.3(3) . . . . ?
C15 C16 C11 C1 179.8(2) . . . . ?
C11 C16 C15 C14 1.0(3) . . . . ?
C11 C16 C15 C18 -177.9(2) . . . . ?
C16 C11 C1 C2 113.7(2) . . . . ?
C12 C11 C1 C2 -66.8(2) . . . . ?
C16 C11 C1 C19 -15.9(3) . . . . ?
C12 C11 C1 C19 163.6(2) . . . . ?
C4 C3 C2 C7 -1.1(3) . . . . ?
C4 C3 C2 C1 178.26(19) . . . . ?
C19 C1 C2 C3 94.9(2) . . . . ?
C11 C1 C2 C3 -35.2(3) . . . . ?
C19 C1 C2 C7 -85.7(2) . . . . ?
C11 C1 C2 C7 144.21(19) . . . . ?
C16 C11 C12 C13 -1.4(3) . . . . ?
C1 C11 C12 C13 179.0(2) . . . . ?
C16 C11 C12 C17 177.5(2) . . . . ?
C1 C11 C12 C17 -2.0(3) . . . . ?
C10 O2 C7 C6 -10.2(3) . . . . ?
C10 O2 C7 C2 170.9(2) . . . . ?
C3 C2 C7 O2 -178.00(19) . . . . ?
C1 C2 C7 O2 2.6(3) . . . . ?
C3 C2 C7 C6 3.1(3) . . . . ?
C1 C2 C7 C6 -176.3(2) . . . . ?
C2 C1 C19 C24 -34.0(3) . . . . ?
C11 C1 C19 C24 95.4(2) . . . . ?
C2 C1 C19 C20 145.76(19) . . . . ?
C11 C1 C19 C20 -84.8(2) . . . . ?
C11 C12 C13 C14 1.3(4) . . . . ?
C17 C12 C13 C14 -177.7(2) . . . . ?
C24 C19 C20 C21 -0.9(3) . . . . ?
C1 C19 C20 C21 179.28(19) . . . . ?
C24 C19 C20 C25 178.6(2) . . . . ?
C1 C19 C20 C25 -1.2(3) . . . . ?
C12 C13 C14 C15 0.0(4) . . . . ?
C16 C15 C14 C13 -1.2(3) . . . . ?
C18 C15 C14 C13 177.7(2) . . . . ?
C4 C5 C6 C7 -0.9(3) . . . . ?
C9 C5 C6 C7 177.8(2) . . . . ?
O2 C7 C6 C5 179.1(2) . . . . ?
C2 C7 C6 C5 -2.1(3) . . . . ?
C8 O1 C4 C3 -3.3(3) . . . . ?
C8 O1 C4 C5 177.7(2) . . . . ?
C2 C3 C4 O1 179.2(2) . . . . ?
C2 C3 C4 C5 -1.9(3) . . . . ?
C6 C5 C4 O1 -178.16(19) . . . . ?
C9 C5 C4 O1 3.1(3) . . . . ?
C6 C5 C4 C3 2.8(3) . . . . ?
C9 C5 C4 C3 -175.9(2) . . . . ?
C20 C19 C24 C23 0.3(3) . . . . ?
C1 C19 C24 C23 -179.91(19) . . . . ?
C22 C23 C24 C19 1.0(3) . . . . ?
C26 C23 C24 C19 -177.7(2) . . . . ?
C19 C20 C21 C22 0.3(3) . . . . ?
C25 C20 C21 C22 -179.3(2) . . . . ?
C20 C21 C22 C23 1.0(4) . . . . ?
C24 C23 C22 C21 -1.6(3) . . . . ?
C26 C23 C22 C21 177.0(2) . . . . ?

loop_
_cod_related_entry_id
_cod_related_entry_database
_cod_related_entry_code
1 ChemSpider 30661009
